data_4083357
loop_
_publ_author_name
'Ro\,sca, Sorin-Claudiu'
'Roisnel, Thierry'
'Dorcet, Vincent'
'Carpentier, Jean-Fran\,cois'
'Sarazin, Yann'

_publ_section_title
;
 Potassium and Well-Defined Neutral and Cationic Calcium Fluoroalkoxide
 Complexes: Structural Features and Reactivity
;
_journal_issue 20
_journal_name_full Organometallics
_journal_page_first 5630
_journal_paper_doi 10.1021/om500343w
_journal_volume 33
_journal_year 2014
_chemical_compound_source 'synthesis as described'
_chemical_formula_moiety 'C36 H2 B2 F30 N, C8 H13 F6 N O2'
_chemical_formula_sum 'C44 H15 B2 F36 N2 O2'
_chemical_formula_weight 1309.2
_chemical_name_systematic
;
 ?
;
_space_group_IT_number 14
_symmetry_cell_setting monoclinic
_symmetry_Int_Tables_number 14
_symmetry_space_group_name_Hall '-P 2ybc'
_symmetry_space_group_name_H-M 'P 1 21/c 1'
_atom_sites_solution_hydrogens geom
_atom_sites_solution_primary direct
_atom_sites_solution_secondary difmap
_audit_conform_dict_location ftp://ftp.iucr.org/pub/cif_core.dic
_audit_conform_dict_name cif_core.dic
_audit_conform_dict_version 2.4
_audit_creation_date 2012-12-19T12:28:55-00:00
_audit_creation_method 'WinGX routine CIF_UPDATE'
_cell_angle_alpha 90
_cell_angle_beta 98.1040(10)
_cell_angle_gamma 90
_cell_formula_units_Z 8
_cell_length_a 19.9131(8)
_cell_length_b 16.5262(7)
_cell_length_c 28.8817(11)
_cell_measurement_reflns_used 9893
_cell_measurement_temperature 150(2)
_cell_measurement_theta_max 26.19
_cell_measurement_theta_min 2.47
_cell_measurement_wavelength 0.71073
_cell_volume 9409.7(7)
_computing_cell_refinement 'Bruker APEX2 (Bruker, 2006)'
_computing_data_collection 'Bruker APEX2 (Bruker, 2006)'
_computing_data_reduction 'Bruker APEX2 (Bruker, 2006)'
_computing_molecular_graphics 'Ortep-3 for Windows (Farrugia, 1997)'
_computing_publication_material
;
           WinGX publication routines (Farrugia, 1999),
           CRYSCAL (T. Roisnel, local program)
;
_computing_structure_refinement 'SHELXL-97 (Sheldrick, 1997)'
_computing_structure_solution 'SIR97 (Altomare et al., 1999)'
_diffrn_ambient_temperature 150(2)
_diffrn_detector 'CCD plate'
_diffrn_measured_fraction_theta_full 0.997
_diffrn_measured_fraction_theta_max 0.997
_diffrn_measurement_device_type 'APEXII, Bruker-AXS'
_diffrn_measurement_method 'CCD rotation images, thin slices'
_diffrn_radiation_monochromator graphite
_diffrn_radiation_probe x-ray
_diffrn_radiation_type MoK\a
_diffrn_radiation_wavelength 0.71073
_diffrn_reflns_av_R_equivalents 0.0511
_diffrn_reflns_av_unetI/netI 0.0678
_diffrn_reflns_limit_h_max 24
_diffrn_reflns_limit_h_min -25
_diffrn_reflns_limit_k_max 18
_diffrn_reflns_limit_k_min -21
_diffrn_reflns_limit_l_max 37
_diffrn_reflns_limit_l_min -37
_diffrn_reflns_number 78302
_diffrn_reflns_theta_full 27.48
_diffrn_reflns_theta_max 27.48
_diffrn_reflns_theta_min 2.94
_exptl_absorpt_coefficient_mu 0.211
_exptl_absorpt_correction_T_max 0.955
_exptl_absorpt_correction_T_min 0.837
_exptl_absorpt_correction_type multi-scan
_exptl_absorpt_process_details
;
  [Sheldrick, G.M. (2002). SADABS Bruker AXS Inc., Madison, Wisconsin, USA]
;
_exptl_crystal_colour colourless
_exptl_crystal_density_diffrn 1.848
_exptl_crystal_density_method 'not measured'
_exptl_crystal_description prism
_exptl_crystal_F_000 5144
_exptl_crystal_size_max 0.48
_exptl_crystal_size_mid 0.43
_exptl_crystal_size_min 0.22
_platon_squeeze_details
;
;
_refine_diff_density_max 2.096
_refine_diff_density_min -0.904
_refine_diff_density_rms 0.211
_refine_ls_extinction_method none
_refine_ls_goodness_of_fit_ref 1.275
_refine_ls_hydrogen_treatment constr
_refine_ls_matrix_type full
_refine_ls_number_parameters 1549
_refine_ls_number_reflns 21522
_refine_ls_number_restraints 0
_refine_ls_restrained_S_all 1.275
_refine_ls_R_factor_all 0.1635
_refine_ls_R_factor_gt 0.1266
_refine_ls_shift/su_max 0.003
_refine_ls_shift/su_mean 0
_refine_ls_structure_factor_coef Fsqd
_refine_ls_weighting_details 'calc w=1/[\s^2^(Fo^2^)+(0.2000P)^2^+0.0000P] where P=(Fo^2^+2Fc^2^)/3'
_refine_ls_weighting_scheme calc
_refine_ls_wR_factor_gt 0.3317
_refine_ls_wR_factor_ref 0.3596
_reflns_number_gt 13090
_reflns_number_total 21522
_reflns_threshold_expression >2sigma(I)
_cod_data_source_file om500343w_si_003.cif
_cod_data_source_block {RO3HH+}{MB}-
_cod_original_sg_symbol_H-M 'P 21/c'
_cod_database_code 4083357

loop_
_symmetry_equiv_pos_as_xyz
'x, y, z'
'-x, y+1/2, -z+1/2'
'-x, -y, -z'
'x, -y-1/2, z-1/2'

loop_
_atom_site_label
_atom_site_type_symbol
_atom_site_fract_x
_atom_site_fract_y
_atom_site_fract_z
_atom_site_U_iso_or_equiv
_atom_site_adp_type
_atom_site_occupancy
_atom_site_symmetry_multiplicity
_atom_site_calc_flag
_atom_site_refinement_flags
N101 N 0.41568(18) 0.8778(2) 0.85028(12) 0.0155(7) Uani 1 1 d .
H10A H 0.3759 0.8856 0.8304 0.019 Uiso 1 1 calc R
H10B H 0.424 0.9257 0.8662 0.019 Uiso 1 1 calc R
B101 B 0.3953(3) 0.8144(3) 0.88966(16) 0.0161(10) Uani 1 1 d .
C101 C 0.3192(2) 0.8402(3) 0.90217(15) 0.0169(9) Uani 1 1 d .
C102 C 0.2680(3) 0.7866(3) 0.90979(18) 0.0255(11) Uani 1 1 d .
F102 F 0.27183(18) 0.70678(19) 0.90063(12) 0.0414(9) Uani 1 1 d .
C103 C 0.2084(3) 0.8097(4) 0.92681(19) 0.0314(12) Uani 1 1 d .
F103 F 0.16062(19) 0.7546(2) 0.93202(14) 0.0520(10) Uani 1 1 d .
C104 C 0.1980(3) 0.8896(3) 0.93671(18) 0.0295(12) Uani 1 1 d .
F104 F 0.13994(18) 0.9108(2) 0.95243(15) 0.0541(10) Uani 1 1 d .
C105 C 0.2471(3) 0.9451(3) 0.93025(18) 0.0282(11) Uani 1 1 d .
F105 F 0.23710(18) 1.0223(2) 0.94028(13) 0.0446(9) Uani 1 1 d .
C106 C 0.3060(2) 0.9198(3) 0.91356(16) 0.0216(10) Uani 1 1 d .
F106 F 0.35136(14) 0.97879(17) 0.90915(10) 0.0255(6) Uani 1 1 d .
C121 C 0.3920(3) 0.7244(3) 0.86562(17) 0.0243(10) Uani 1 1 d .
C122 C 0.4303(3) 0.6569(3) 0.8798(2) 0.0330(13) Uani 1 1 d .
F122 F 0.47820(18) 0.6593(2) 0.91831(12) 0.0425(9) Uani 1 1 d .
C123 C 0.4255(4) 0.5847(3) 0.8556(3) 0.0490(18) Uani 1 1 d .
F123 F 0.4684(3) 0.5229(2) 0.87234(16) 0.0730(15) Uani 1 1 d .
C124 C 0.3827(4) 0.5781(4) 0.8146(3) 0.0505(19) Uani 1 1 d .
F124 F 0.3801(3) 0.5065(3) 0.79055(17) 0.0885(18) Uani 1 1 d .
C125 C 0.3438(3) 0.6402(4) 0.7981(2) 0.0439(16) Uani 1 1 d .
F125 F 0.3020(2) 0.6358(3) 0.75822(14) 0.0682(14) Uani 1 1 d .
C126 C 0.3483(3) 0.7129(4) 0.82394(18) 0.0347(13) Uani 1 1 d .
F126 F 0.30756(16) 0.7735(2) 0.80653(10) 0.0359(8) Uani 1 1 d .
C141 C 0.4432(2) 0.8242(3) 0.94026(15) 0.0221(10) Uani 1 1 d .
C142 C 0.4884(3) 0.8861(4) 0.95392(16) 0.0290(12) Uani 1 1 d .
F142 F 0.49815(15) 0.94778(18) 0.92395(9) 0.0289(7) Uani 1 1 d .
C143 C 0.5256(3) 0.8934(4) 0.99812(18) 0.0386(15) Uani 1 1 d .
F143 F 0.57042(17) 0.9549(2) 1.00700(11) 0.0487(10) Uani 1 1 d .
C144 C 0.5169(3) 0.8379(5) 1.03185(18) 0.053(2) Uani 1 1 d .
F144 F 0.5526(2) 0.8438(4) 1.07471(11) 0.0794(17) Uani 1 1 d .
C145 C 0.4704(3) 0.7769(5) 1.02145(19) 0.0470(19) Uani 1 1 d .
F145 F 0.4610(2) 0.7219(3) 1.05408(13) 0.0665(14) Uani 1 1 d .
C146 C 0.4346(3) 0.7709(4) 0.97712(17) 0.0330(13) Uani 1 1 d .
F146 F 0.38776(18) 0.7116(2) 0.96946(11) 0.0395(8) Uani 1 1 d .
B201 B 0.4739(2) 0.8738(3) 0.81569(16) 0.0134(9) Uani 1 1 d .
C201 C 0.4403(2) 0.8809(3) 0.75996(14) 0.0134(8) Uani 1 1 d .
C202 C 0.3751(2) 0.9039(3) 0.74123(15) 0.0172(9) Uani 1 1 d .
F202 F 0.32799(13) 0.92360(19) 0.76906(9) 0.0263(6) Uani 1 1 d .
C203 C 0.3524(2) 0.9089(3) 0.69291(16) 0.0238(10) Uani 1 1 d .
F203 F 0.28813(15) 0.9294(2) 0.67752(10) 0.0346(8) Uani 1 1 d .
C204 C 0.3965(3) 0.8927(3) 0.66216(16) 0.0274(11) Uani 1 1 d .
F204 F 0.37479(18) 0.8970(2) 0.61570(9) 0.0385(8) Uani 1 1 d .
C205 C 0.4620(3) 0.8724(3) 0.67822(15) 0.0221(10) Uani 1 1 d .
F205 F 0.50611(16) 0.85662(19) 0.64849(9) 0.0315(7) Uani 1 1 d .
C206 C 0.4816(2) 0.8687(3) 0.72615(15) 0.0184(9) Uani 1 1 d .
F206 F 0.54770(13) 0.84811(18) 0.73928(9) 0.0250(6) Uani 1 1 d .
C221 C 0.5219(2) 0.9575(3) 0.82321(14) 0.0143(9) Uani 1 1 d .
C222 C 0.4914(2) 1.0333(3) 0.82555(15) 0.0172(9) Uani 1 1 d .
F222 F 0.42294(13) 1.03789(17) 0.82325(10) 0.0236(6) Uani 1 1 d .
C223 C 0.5249(2) 1.1071(3) 0.82843(15) 0.0200(10) Uani 1 1 d .
F223 F 0.49115(15) 1.17584(17) 0.83026(11) 0.0301(7) Uani 1 1 d .
C224 C 0.5939(2) 1.1071(3) 0.82862(16) 0.0222(10) Uani 1 1 d .
F224 F 0.62842(16) 1.17730(19) 0.83162(11) 0.0343(7) Uani 1 1 d .
C225 C 0.6273(2) 1.0343(3) 0.82535(15) 0.0196(10) Uani 1 1 d .
F225 F 0.69467(14) 1.03337(19) 0.82489(10) 0.0308(7) Uani 1 1 d .
C226 C 0.5913(2) 0.9640(3) 0.82278(15) 0.0178(9) Uani 1 1 d .
F226 F 0.62916(13) 0.89618(17) 0.81808(10) 0.0252(6) Uani 1 1 d .
C241 C 0.5178(2) 0.7893(3) 0.82618(15) 0.0185(9) Uani 1 1 d .
C242 C 0.5664(2) 0.7800(3) 0.86574(15) 0.0221(10) Uani 1 1 d .
F242 F 0.58114(14) 0.84254(17) 0.89565(9) 0.0263(7) Uani 1 1 d .
C243 C 0.6023(3) 0.7103(3) 0.87787(17) 0.0300(12) Uani 1 1 d .
F243 F 0.64635(18) 0.7062(2) 0.91670(12) 0.0476(9) Uani 1 1 d .
C244 C 0.5918(3) 0.6438(3) 0.84925(19) 0.0313(12) Uani 1 1 d .
F244 F 0.62323(18) 0.5726(2) 0.86129(13) 0.0473(9) Uani 1 1 d .
C245 C 0.5463(3) 0.6493(3) 0.80883(18) 0.0264(11) Uani 1 1 d .
F245 F 0.53450(17) 0.58362(18) 0.78043(11) 0.0378(8) Uani 1 1 d .
C246 C 0.5111(2) 0.7204(3) 0.79848(15) 0.0187(9) Uani 1 1 d .
F246 F 0.46379(13) 0.71659(16) 0.76014(9) 0.0215(6) Uani 1 1 d .
N301 N 0.92480(18) 0.1125(2) 0.85136(12) 0.0161(8) Uani 1 1 d .
H30A H 0.8841 0.1085 0.832 0.019 Uiso 1 1 calc R
H30B H 0.9308 0.0634 0.8663 0.019 Uiso 1 1 calc R
B301 B 0.9092(3) 0.1744(3) 0.89194(17) 0.0158(10) Uani 1 1 d .
C301 C 0.8322(2) 0.1528(3) 0.90425(14) 0.0178(9) Uani 1 1 d .
C302 C 0.8127(2) 0.0740(3) 0.91221(15) 0.0182(9) Uani 1 1 d .
F302 F 0.85328(14) 0.01191(17) 0.90398(10) 0.0249(6) Uani 1 1 d .
C303 C 0.7530(2) 0.0525(3) 0.92871(17) 0.0242(11) Uani 1 1 d .
F303 F 0.73781(17) -0.0264(2) 0.93399(13) 0.0440(9) Uani 1 1 d .
C304 C 0.7089(3) 0.1114(4) 0.93879(19) 0.0329(13) Uani 1 1 d .
F304 F 0.65071(17) 0.0917(3) 0.95519(14) 0.0542(11) Uani 1 1 d .
C305 C 0.7243(3) 0.1896(3) 0.93120(18) 0.0292(12) Uani 1 1 d .
F305 F 0.68278(19) 0.2496(2) 0.94107(15) 0.0547(11) Uani 1 1 d .
C306 C 0.7848(3) 0.2094(3) 0.91450(16) 0.0242(10) Uani 1 1 d .
F306 F 0.79414(17) 0.28970(19) 0.90827(11) 0.0352(7) Uani 1 1 d .
C321 C 0.9126(3) 0.2655(3) 0.86937(17) 0.0254(11) Uani 1 1 d .
C322 C 0.8677(3) 0.2848(3) 0.82930(18) 0.0281(11) Uani 1 1 d .
F322 F 0.82082(17) 0.2292(2) 0.81186(10) 0.0349(8) Uani 1 1 d .
C323 C 0.8679(3) 0.3575(4) 0.8065(2) 0.0419(15) Uani 1 1 d .
F323 F 0.8242(2) 0.3704(3) 0.76738(13) 0.0564(11) Uani 1 1 d .
C324 C 0.9145(4) 0.4158(4) 0.8232(2) 0.0452(16) Uani 1 1 d .
F324 F 0.9180(3) 0.4851(2) 0.79927(16) 0.0698(13) Uani 1 1 d .
C325 C 0.9591(4) 0.4004(4) 0.8619(2) 0.0460(16) Uani 1 1 d .
F325 F 1.0073(2) 0.4563(2) 0.87774(16) 0.0644(12) Uani 1 1 d .
C326 C 0.9575(3) 0.3271(3) 0.88477(19) 0.0321(12) Uani 1 1 d .
F326 F 1.00670(18) 0.3176(2) 0.92198(11) 0.0408(8) Uani 1 1 d .
C341 C 0.9578(2) 0.1600(3) 0.94198(15) 0.0197(10) Uani 1 1 d .
C342 C 0.9525(2) 0.2127(3) 0.97933(16) 0.0204(10) Uani 1 1 d .
F342 F 0.90818(15) 0.27470(18) 0.97287(10) 0.0290(7) Uani 1 1 d .
C343 C 0.9896(3) 0.2043(3) 1.02405(17) 0.0268(11) Uani 1 1 d .
F343 F 0.98093(17) 0.2584(2) 1.05704(10) 0.0371(8) Uani 1 1 d .
C344 C 1.0348(3) 0.1418(3) 1.03268(16) 0.0274(11) Uani 1 1 d .
F344 F 1.07093(17) 0.1350(2) 1.07459(10) 0.0398(8) Uani 1 1 d .
C345 C 1.0412(2) 0.0884(3) 0.99768(16) 0.0229(10) Uani 1 1 d .
F345 F 1.08527(15) 0.02755(19) 1.00567(10) 0.0313(7) Uani 1 1 d .
C346 C 1.0022(2) 0.0979(3) 0.95423(15) 0.0187(9) Uani 1 1 d .
F346 F 1.00937(14) 0.03753(16) 0.92310(9) 0.0228(6) Uani 1 1 d .
B401 B 0.9818(2) 0.1126(3) 0.81521(16) 0.0154(10) Uani 1 1 d .
C401 C 1.0289(2) 0.1955(3) 0.82463(14) 0.0159(9) Uani 1 1 d .
C402 C 1.0223(2) 0.2631(3) 0.79585(15) 0.0191(10) Uani 1 1 d .
F402 F 0.97176(13) 0.26941(16) 0.75992(9) 0.0197(6) Uani 1 1 d .
C403 C 1.0651(3) 0.3286(3) 0.80195(17) 0.0261(11) Uani 1 1 d .
F403 F 1.05450(17) 0.3941(2) 0.77395(11) 0.0401(9) Uani 1 1 d .
C404 C 1.1174(3) 0.3302(4) 0.83929(18) 0.0339(13) Uani 1 1 d .
F404 F 1.15966(19) 0.3941(2) 0.84554(12) 0.0535(11) Uani 1 1 d .
C405 C 1.1254(3) 0.2657(3) 0.86911(17) 0.0294(12) Uani 1 1 d .
F405 F 1.17464(17) 0.2671(2) 0.90601(11) 0.0432(9) Uani 1 1 d .
C406 C 1.0819(2) 0.2005(3) 0.86100(15) 0.0207(10) Uani 1 1 d .
F406 F 1.09451(13) 0.14001(17) 0.89236(8) 0.0233(6) Uani 1 1 d .
C421 C 1.0258(2) 0.0267(3) 0.82144(14) 0.0161(9) Uani 1 1 d .
C422 C 1.0949(2) 0.0178(3) 0.81954(15) 0.0205(10) Uani 1 1 d .
F422 F 1.13426(13) 0.08230(18) 0.81367(10) 0.0256(6) Uani 1 1 d .
C423 C 1.1281(2) -0.0558(3) 0.82260(15) 0.0226(10) Uani 1 1 d .
F423 F 1.19489(14) -0.0578(2) 0.82090(10) 0.0341(7) Uani 1 1 d .
C424 C 1.0930(3) -0.1256(3) 0.82691(16) 0.0267(11) Uani 1 1 d .
F424 F 1.12418(17) -0.1974(2) 0.82859(11) 0.0383(8) Uani 1 1 d .
C425 C 1.0238(2) -0.1205(3) 0.82776(16) 0.0215(10) Uani 1 1 d .
F425 F 0.98764(16) -0.18934(18) 0.83040(10) 0.0315(7) Uani 1 1 d .
C426 C 0.9931(2) -0.0459(3) 0.82486(14) 0.0173(9) Uani 1 1 d .
F426 F 0.92420(13) -0.04783(16) 0.82445(10) 0.0228(6) Uani 1 1 d .
C441 C 0.9443(2) 0.1069(3) 0.75983(14) 0.0129(8) Uani 1 1 d .
C442 C 0.9833(2) 0.1180(3) 0.72431(14) 0.0163(9) Uani 1 1 d .
F442 F 1.05033(12) 0.13588(17) 0.73543(9) 0.0220(6) Uani 1 1 d .
C443 C 0.9602(2) 0.1139(3) 0.67702(15) 0.0196(9) Uani 1 1 d .
F443 F 1.00268(15) 0.12866(19) 0.64545(9) 0.0291(7) Uani 1 1 d .
C444 C 0.8941(3) 0.0938(3) 0.66245(15) 0.0222(10) Uani 1 1 d .
F444 F 0.87000(16) 0.0878(2) 0.61703(9) 0.0345(8) Uani 1 1 d .
C445 C 0.8524(2) 0.0794(3) 0.69574(15) 0.0204(10) Uani 1 1 d .
F445 F 0.78727(14) 0.0586(2) 0.68207(10) 0.0322(7) Uani 1 1 d .
C446 C 0.8780(2) 0.0864(3) 0.74283(15) 0.0165(9) Uani 1 1 d .
F446 F 0.83275(12) 0.06902(17) 0.77234(9) 0.0210(6) Uani 1 1 d .
C501 C 0.6741(3) 0.5423(4) 1.0155(2) 0.0387(14) Uani 1 1 d .
C502 C 0.5991(4) 0.5499(6) 1.0077(3) 0.066(2) Uani 1 1 d .
F503 F 0.5750(2) 0.5418(4) 0.96104(17) 0.0971(19) Uani 1 1 d .
F504 F 0.5754(3) 0.6166(5) 1.0212(2) 0.123(3) Uani 1 1 d .
F505 F 0.5691(3) 0.4895(5) 1.0291(2) 0.124(3) Uani 1 1 d .
C506 C 0.7029(3) 0.5534(5) 1.0671(2) 0.0490(16) Uani 1 1 d .
F507 F 0.6939(3) 0.6279(3) 1.08218(16) 0.0817(15) Uani 1 1 d .
F508 F 0.6779(3) 0.5014(4) 1.09425(16) 0.0831(15) Uani 1 1 d .
F509 F 0.77017(19) 0.5411(3) 1.07316(13) 0.0609(11) Uani 1 1 d .
O510 O 0.7032(2) 0.6002(3) 0.98883(14) 0.0449(10) Uani 1 1 d .
C511 C 0.6966(4) 0.4602(4) 0.9992(2) 0.0458(16) Uani 1 1 d .
H51A H 0.6952 0.4202 1.0246 0.055 Uiso 1 1 calc R
H51B H 0.6645 0.4422 0.9719 0.055 Uiso 1 1 calc R
N512 N 0.7648(3) 0.4622(4) 0.9865(2) 0.0517(15) Uani 1 1 d .
H512 H 0.7857 0.5087 0.9998 0.062 Uiso 1 1 calc R
C513 C 0.8070(6) 0.3922(7) 1.0057(3) 0.123(5) Uani 1 1 d .
H51C H 0.8525 0.397 0.9966 0.184 Uiso 1 1 calc R
H51D H 0.786 0.3418 0.9931 0.184 Uiso 1 1 calc R
H51E H 0.8104 0.3918 1.0398 0.184 Uiso 1 1 calc R
C514 C 0.7637(4) 0.4688(5) 0.9339(2) 0.0583(19) Uani 1 1 d .
H51F H 0.7473 0.4176 0.9186 0.07 Uiso 1 1 calc R
H51G H 0.7328 0.5129 0.9213 0.07 Uiso 1 1 calc R
C515 C 0.8352(6) 0.4865(7) 0.9243(5) 0.119(5) Uani 1 1 d .
H51H H 0.8344 0.5156 0.8943 0.142 Uiso 1 1 calc R
H51I H 0.8611 0.4356 0.9229 0.142 Uiso 1 1 calc R
O516 O 0.8678(5) 0.5402(4) 0.9659(3) 0.133(4) Uani 1 1 d .
C517 C 0.9349(6) 0.5731(10) 0.9643(6) 0.158(7) Uani 1 1 d .
H51J H 0.9488 0.6057 0.9924 0.237 Uiso 1 1 calc R
H51K H 0.9341 0.6072 0.9365 0.237 Uiso 1 1 calc R
H51L H 0.9672 0.5288 0.963 0.237 Uiso 1 1 calc R
C601 C 0.7867(4) 0.7175(6) 0.7962(3) 0.070(3) Uani 1 1 d .
C602 C 0.8063(6) 0.7460(10) 0.8470(3) 0.099(4) Uani 1 1 d .
F603 F 0.8127(4) 0.8259(6) 0.8523(2) 0.138(3) Uani 1 1 d .
F604 F 0.7558(3) 0.7184(7) 0.87127(19) 0.166(4) Uani 1 1 d .
F605 F 0.8629(3) 0.7094(6) 0.8656(2) 0.155(4) Uani 1 1 d .
C606 C 0.7679(6) 0.6277(7) 0.7891(5) 0.126(6) Uani 1 1 d .
F607 F 0.7150(3) 0.6092(3) 0.8083(3) 0.133(3) Uani 1 1 d .
F608 F 0.8205(4) 0.5833(5) 0.8107(3) 0.186(5) Uani 1 1 d .
F609 F 0.7581(4) 0.6078(3) 0.7463(3) 0.124(3) Uani 1 1 d .
O610 O 0.8417(2) 0.7365(4) 0.7722(2) 0.0766(18) Uani 1 1 d .
C611 C 0.7245(3) 0.7669(4) 0.7733(2) 0.0420(14) Uani 1 1 d .
H61A H 0.6879 0.7291 0.7606 0.05 Uiso 1 1 calc R
H61B H 0.7073 0.8005 0.7975 0.05 Uiso 1 1 calc R
N612 N 0.7415(2) 0.8200(3) 0.73508(19) 0.0415(12) Uani 1 1 d .
H612 H 0.7744 0.7929 0.7212 0.05 Uiso 1 1 calc R
C613 C 0.7717(4) 0.8982(4) 0.7520(3) 0.058(2) Uani 1 1 d .
H61C H 0.8098 0.8884 0.7768 0.087 Uiso 1 1 calc R
H61D H 0.7374 0.9312 0.7644 0.087 Uiso 1 1 calc R
H61E H 0.788 0.9269 0.7261 0.087 Uiso 1 1 calc R
C614 C 0.6840(3) 0.8347(4) 0.6977(2) 0.0496(17) Uani 1 1 d .
H61F H 0.6973 0.8756 0.6756 0.059 Uiso 1 1 calc R
H61G H 0.6451 0.8566 0.7116 0.059 Uiso 1 1 calc R
C615 C 0.6627(3) 0.7571(5) 0.6712(3) 0.063(2) Uani 1 1 d .
H61H H 0.6398 0.7197 0.6907 0.075 Uiso 1 1 calc R
H61I H 0.6318 0.7688 0.642 0.075 Uiso 1 1 calc R
O616 O 0.7239(2) 0.7241(3) 0.66133(16) 0.0482(11) Uani 1 1 d .
C617 C 0.7121(5) 0.6502(5) 0.6379(3) 0.076(3) Uani 1 1 d .
H61J H 0.7552 0.6278 0.6312 0.114 Uiso 1 1 calc R
H61K H 0.6818 0.6588 0.6085 0.114 Uiso 1 1 calc R
H61L H 0.691 0.6123 0.6576 0.114 Uiso 1 1 calc R

loop_
_atom_site_aniso_label
_atom_site_aniso_U_11
_atom_site_aniso_U_22
_atom_site_aniso_U_33
_atom_site_aniso_U_23
_atom_site_aniso_U_13
_atom_site_aniso_U_12
N101 0.0188(17) 0.016(2) 0.0122(17) -0.0001(14) 0.0025(13) 0.0031(14)
B101 0.027(2) 0.012(3) 0.012(2) -0.0034(19) 0.0084(18) 0.0046(19)
C101 0.025(2) 0.012(2) 0.013(2) -0.0013(17) 0.0046(16) 0.0039(17)
C102 0.036(3) 0.015(3) 0.029(3) -0.007(2) 0.018(2) -0.001(2)
F102 0.055(2) 0.0191(17) 0.058(2) -0.0066(15) 0.0356(17) -0.0051(14)
C103 0.036(3) 0.032(3) 0.030(3) -0.003(2) 0.021(2) -0.006(2)
F103 0.051(2) 0.043(2) 0.071(3) -0.0071(18) 0.040(2) -0.0164(17)
C104 0.028(2) 0.033(3) 0.030(3) -0.002(2) 0.015(2) 0.010(2)
F104 0.0400(19) 0.057(3) 0.074(3) -0.011(2) 0.0383(19) 0.0052(17)
C105 0.031(3) 0.028(3) 0.027(3) -0.003(2) 0.011(2) 0.006(2)
F105 0.0468(19) 0.0278(19) 0.064(2) -0.0114(16) 0.0248(17) 0.0128(15)
C106 0.024(2) 0.023(3) 0.017(2) -0.0036(19) 0.0023(17) -0.0003(19)
F106 0.0285(14) 0.0166(15) 0.0326(15) -0.0038(12) 0.0087(12) 0.0006(11)
C121 0.037(3) 0.013(2) 0.026(2) -0.003(2) 0.018(2) -0.002(2)
C122 0.050(3) 0.018(3) 0.038(3) 0.003(2) 0.030(3) 0.005(2)
F122 0.055(2) 0.0254(18) 0.052(2) 0.0164(15) 0.0225(17) 0.0198(15)
C123 0.080(5) 0.013(3) 0.066(4) -0.005(3) 0.053(4) 0.003(3)
F123 0.133(4) 0.0124(19) 0.088(3) 0.0082(19) 0.064(3) 0.019(2)
C124 0.089(5) 0.015(3) 0.059(4) -0.021(3) 0.052(4) -0.024(3)
F124 0.161(5) 0.027(2) 0.094(3) -0.039(2) 0.075(3) -0.032(3)
C125 0.062(4) 0.030(4) 0.047(4) -0.017(3) 0.034(3) -0.029(3)
F125 0.091(3) 0.073(3) 0.046(2) -0.039(2) 0.028(2) -0.051(3)
C126 0.054(3) 0.030(3) 0.024(3) -0.012(2) 0.019(2) -0.021(3)
F126 0.0416(18) 0.042(2) 0.0241(15) -0.0079(14) 0.0038(13) -0.0101(15)
C141 0.030(2) 0.027(3) 0.011(2) 0.0005(19) 0.0059(17) 0.013(2)
C142 0.031(3) 0.042(3) 0.014(2) -0.007(2) 0.0006(19) 0.021(2)
F142 0.0347(16) 0.0284(17) 0.0223(14) -0.0065(12) -0.0001(12) 0.0041(13)
C143 0.028(3) 0.059(4) 0.025(3) -0.024(3) -0.008(2) 0.018(3)
F143 0.0391(18) 0.071(3) 0.0325(17) -0.0281(17) -0.0079(14) 0.0156(18)
C144 0.035(3) 0.115(7) 0.009(2) 0.007(3) 0.001(2) 0.037(4)
F144 0.053(2) 0.167(5) 0.0142(16) 0.000(2) -0.0105(15) 0.039(3)
C145 0.043(3) 0.083(5) 0.017(3) 0.019(3) 0.012(2) 0.038(4)
F145 0.060(2) 0.106(4) 0.038(2) 0.050(2) 0.0212(18) 0.043(2)
C146 0.043(3) 0.042(4) 0.018(2) 0.009(2) 0.015(2) 0.023(3)
F146 0.053(2) 0.035(2) 0.0353(17) 0.0177(15) 0.0214(15) 0.0140(16)
B201 0.014(2) 0.013(3) 0.013(2) 0.0009(18) 0.0019(17) 0.0038(18)
C201 0.0182(19) 0.011(2) 0.0101(18) 0.0031(16) -0.0008(15) 0.0001(16)
C202 0.022(2) 0.018(2) 0.012(2) -0.0022(17) 0.0063(16) -0.0007(18)
F202 0.0174(12) 0.0367(18) 0.0247(14) 0.0018(12) 0.0026(10) 0.0064(12)
C203 0.029(2) 0.020(3) 0.020(2) 0.0020(19) -0.0038(19) 0.002(2)
F203 0.0290(15) 0.0386(19) 0.0312(16) 0.0099(14) -0.0133(12) 0.0009(13)
C204 0.048(3) 0.019(3) 0.012(2) -0.0015(19) -0.007(2) -0.002(2)
F204 0.063(2) 0.039(2) 0.0106(13) 0.0006(13) -0.0056(13) 0.0017(16)
C205 0.041(3) 0.013(2) 0.015(2) -0.0025(18) 0.0107(19) -0.004(2)
F205 0.0517(18) 0.0290(18) 0.0174(14) -0.0019(12) 0.0178(13) 0.0040(14)
C206 0.026(2) 0.012(2) 0.017(2) 0.0007(18) 0.0030(17) 0.0026(18)
F206 0.0208(13) 0.0345(17) 0.0213(13) 0.0000(12) 0.0081(10) 0.0071(12)
C221 0.020(2) 0.013(2) 0.0100(18) -0.0010(16) 0.0015(15) 0.0023(16)
C222 0.023(2) 0.015(2) 0.015(2) 0.0008(17) 0.0073(16) 0.0063(18)
F222 0.0181(13) 0.0196(15) 0.0346(15) 0.0042(12) 0.0092(11) 0.0082(11)
C223 0.026(2) 0.017(3) 0.017(2) 0.0000(18) 0.0042(17) -0.0006(19)
F223 0.0414(17) 0.0132(15) 0.0378(17) 0.0032(12) 0.0136(13) 0.0076(13)
C224 0.028(2) 0.019(3) 0.019(2) 0.0002(19) 0.0027(18) -0.0055(19)
F224 0.0395(17) 0.0252(17) 0.0383(17) 0.0006(14) 0.0055(14) -0.0110(14)
C225 0.017(2) 0.025(3) 0.016(2) -0.0041(19) 0.0009(16) 0.0011(18)
F225 0.0174(13) 0.0410(19) 0.0334(16) 0.0019(14) 0.0011(11) -0.0039(12)
C226 0.018(2) 0.016(2) 0.018(2) -0.0035(18) 0.0011(16) 0.0067(17)
F226 0.0187(13) 0.0232(16) 0.0338(15) -0.0067(12) 0.0041(11) 0.0048(11)
C241 0.021(2) 0.020(3) 0.016(2) -0.0017(18) 0.0057(17) 0.0047(18)
C242 0.028(2) 0.024(3) 0.014(2) -0.0012(19) 0.0010(18) 0.009(2)
F242 0.0369(15) 0.0250(16) 0.0143(13) -0.0090(11) -0.0056(11) 0.0101(12)
C243 0.041(3) 0.028(3) 0.020(2) 0.002(2) -0.002(2) 0.013(2)
F243 0.053(2) 0.042(2) 0.0404(19) -0.0014(16) -0.0205(16) 0.0197(17)
C244 0.037(3) 0.016(3) 0.041(3) 0.006(2) 0.006(2) 0.014(2)
F244 0.057(2) 0.0251(19) 0.059(2) 0.0042(16) 0.0031(17) 0.0230(16)
C245 0.034(3) 0.015(3) 0.032(3) -0.013(2) 0.011(2) 0.006(2)
F245 0.057(2) 0.0177(16) 0.0381(17) -0.0128(13) 0.0061(15) 0.0078(14)
C246 0.023(2) 0.018(2) 0.015(2) -0.0016(18) 0.0014(17) 0.0032(18)
F246 0.0281(14) 0.0186(15) 0.0167(13) -0.0048(11) -0.0007(10) 0.0010(11)
N301 0.0183(17) 0.021(2) 0.0095(16) -0.0003(15) 0.0040(13) -0.0075(15)
B301 0.023(2) 0.011(3) 0.014(2) -0.0015(19) 0.0071(18) -0.0063(19)
C301 0.024(2) 0.020(3) 0.0103(19) -0.0011(17) 0.0051(16) 0.0003(18)
C302 0.022(2) 0.018(2) 0.015(2) 0.0050(18) 0.0035(16) 0.0033(18)
F302 0.0309(14) 0.0145(14) 0.0306(15) 0.0057(12) 0.0091(12) 0.0016(11)
C303 0.024(2) 0.027(3) 0.023(2) 0.010(2) 0.0069(18) -0.003(2)
F303 0.0426(19) 0.030(2) 0.063(2) 0.0178(16) 0.0221(17) -0.0084(15)
C304 0.027(3) 0.043(4) 0.032(3) 0.009(3) 0.015(2) 0.002(2)
F304 0.0330(18) 0.068(3) 0.069(3) 0.017(2) 0.0347(18) 0.0009(17)
C305 0.030(3) 0.029(3) 0.031(3) 0.003(2) 0.012(2) 0.009(2)
F305 0.049(2) 0.054(2) 0.067(3) 0.0056(19) 0.0294(19) 0.0264(18)
C306 0.033(3) 0.023(3) 0.019(2) 0.004(2) 0.0097(19) 0.008(2)
F306 0.0473(18) 0.0210(17) 0.0405(18) -0.0010(14) 0.0173(15) 0.0083(14)
C321 0.045(3) 0.012(2) 0.024(2) 0.0020(19) 0.021(2) 0.002(2)
C322 0.042(3) 0.021(3) 0.025(2) 0.002(2) 0.016(2) 0.007(2)
F322 0.0452(18) 0.0365(19) 0.0230(15) 0.0093(13) 0.0047(13) 0.0132(15)
C323 0.055(4) 0.048(4) 0.027(3) 0.017(3) 0.022(3) 0.013(3)
F323 0.072(3) 0.056(3) 0.046(2) 0.0331(19) 0.0226(19) 0.034(2)
C324 0.068(4) 0.020(3) 0.055(4) 0.010(3) 0.034(3) 0.008(3)
F324 0.112(4) 0.027(2) 0.081(3) 0.032(2) 0.047(3) 0.015(2)
C325 0.071(4) 0.022(3) 0.052(4) 0.003(3) 0.033(3) -0.008(3)
F325 0.086(3) 0.025(2) 0.088(3) -0.0069(19) 0.035(2) -0.026(2)
C326 0.056(3) 0.016(3) 0.029(3) 0.001(2) 0.022(2) -0.004(2)
F326 0.056(2) 0.0294(19) 0.0393(18) -0.0092(14) 0.0133(15) -0.0219(15)
C341 0.025(2) 0.019(3) 0.016(2) -0.0076(18) 0.0078(17) -0.0107(19)
C342 0.025(2) 0.017(2) 0.019(2) -0.0038(19) 0.0057(18) -0.0030(19)
F342 0.0331(15) 0.0293(17) 0.0258(15) -0.0076(13) 0.0086(12) 0.0008(13)
C343 0.035(3) 0.028(3) 0.019(2) -0.009(2) 0.010(2) -0.018(2)
F343 0.0458(18) 0.044(2) 0.0220(15) -0.0207(14) 0.0066(13) -0.0086(15)
C344 0.032(3) 0.032(3) 0.017(2) 0.001(2) 0.0017(19) -0.011(2)
F344 0.050(2) 0.049(2) 0.0168(14) -0.0038(14) -0.0071(13) -0.0050(16)
C345 0.027(2) 0.026(3) 0.018(2) -0.002(2) 0.0083(18) -0.009(2)
F345 0.0399(17) 0.0280(18) 0.0247(15) 0.0061(12) -0.0002(12) 0.0011(13)
C346 0.025(2) 0.019(2) 0.014(2) -0.0029(18) 0.0086(17) -0.0070(18)
F346 0.0328(15) 0.0179(15) 0.0175(13) -0.0010(11) 0.0030(11) -0.0018(11)
B401 0.015(2) 0.020(3) 0.011(2) -0.0001(19) 0.0003(17) -0.0073(19)
C401 0.021(2) 0.014(2) 0.0124(19) -0.0001(17) 0.0007(16) -0.0082(17)
C402 0.020(2) 0.021(3) 0.015(2) 0.0012(18) -0.0016(16) -0.0060(18)
F402 0.0264(13) 0.0145(14) 0.0162(12) 0.0031(10) -0.0040(10) -0.0035(10)
C403 0.034(3) 0.020(3) 0.023(2) 0.003(2) 0.000(2) -0.011(2)
F403 0.055(2) 0.0288(18) 0.0324(17) 0.0148(14) -0.0067(14) -0.0217(15)
C404 0.039(3) 0.034(3) 0.027(3) 0.004(2) -0.002(2) -0.021(2)
F404 0.062(2) 0.037(2) 0.054(2) 0.0067(17) -0.0158(18) -0.0378(18)
C405 0.027(2) 0.034(3) 0.025(3) -0.002(2) -0.003(2) -0.012(2)
F405 0.0423(19) 0.047(2) 0.0336(17) 0.0033(15) -0.0191(14) -0.0222(16)
C406 0.028(2) 0.019(3) 0.015(2) 0.0044(18) 0.0024(17) -0.0079(19)
F406 0.0280(14) 0.0269(16) 0.0126(12) 0.0061(11) -0.0054(10) -0.0104(12)
C421 0.018(2) 0.017(2) 0.0122(19) 0.0006(17) -0.0001(15) -0.0022(17)
C422 0.020(2) 0.027(3) 0.013(2) -0.0002(19) -0.0005(16) -0.0019(19)
F422 0.0164(12) 0.0311(17) 0.0299(15) 0.0016(12) 0.0050(11) -0.0065(11)
C423 0.018(2) 0.032(3) 0.016(2) -0.003(2) -0.0041(17) 0.0010(19)
F423 0.0179(13) 0.047(2) 0.0359(16) -0.0035(15) -0.0016(12) 0.0086(13)
C424 0.035(3) 0.026(3) 0.017(2) -0.003(2) -0.0007(19) 0.013(2)
F424 0.0470(19) 0.0290(18) 0.0362(17) -0.0014(14) -0.0037(14) 0.0177(15)
C425 0.028(2) 0.019(3) 0.017(2) -0.0006(19) -0.0004(18) -0.0031(19)
F425 0.0464(18) 0.0151(16) 0.0336(16) -0.0011(12) 0.0079(14) -0.0009(13)
C426 0.020(2) 0.022(3) 0.0104(19) -0.0028(17) 0.0044(16) -0.0019(18)
F426 0.0207(13) 0.0164(15) 0.0324(15) -0.0050(12) 0.0077(11) -0.0062(11)
C441 0.0170(19) 0.009(2) 0.0129(19) -0.0006(16) 0.0019(15) -0.0023(16)
C442 0.020(2) 0.017(2) 0.0116(19) -0.0048(17) 0.0021(16) -0.0008(17)
F442 0.0162(12) 0.0306(16) 0.0200(13) -0.0024(12) 0.0058(10) -0.0096(11)
C443 0.033(2) 0.015(2) 0.011(2) 0.0014(17) 0.0062(17) 0.0015(19)
F443 0.0431(17) 0.0322(18) 0.0153(13) 0.0021(12) 0.0150(12) -0.0005(13)
C444 0.037(3) 0.016(3) 0.011(2) -0.0043(18) -0.0036(18) 0.004(2)
F444 0.0466(18) 0.0383(19) 0.0143(13) -0.0033(13) -0.0102(12) 0.0046(15)
C445 0.020(2) 0.020(3) 0.019(2) -0.0008(19) -0.0056(17) 0.0035(18)
F445 0.0208(14) 0.045(2) 0.0268(15) -0.0105(14) -0.0104(11) 0.0011(13)
C446 0.017(2) 0.015(2) 0.016(2) -0.0032(17) -0.0016(16) -0.0015(17)
F446 0.0116(11) 0.0295(16) 0.0224(13) -0.0039(11) 0.0037(10) -0.0058(10)
C501 0.039(3) 0.038(4) 0.039(3) 0.004(3) 0.003(2) -0.006(3)
C502 0.041(4) 0.102(7) 0.056(4) 0.014(4) 0.010(3) 0.014(4)
F503 0.044(2) 0.159(6) 0.081(3) 0.034(3) -0.014(2) 0.006(3)
F504 0.068(3) 0.170(7) 0.132(5) -0.031(5) 0.015(3) 0.065(4)
F505 0.055(3) 0.209(8) 0.106(4) 0.051(5) 0.002(3) -0.045(4)
C506 0.052(4) 0.059(5) 0.037(3) -0.001(3) 0.010(3) 0.007(3)
F507 0.094(3) 0.080(4) 0.072(3) -0.034(3) 0.016(3) 0.028(3)
F508 0.079(3) 0.119(4) 0.053(3) 0.024(3) 0.013(2) -0.012(3)
F509 0.046(2) 0.079(3) 0.052(2) -0.021(2) -0.0089(17) 0.011(2)
O510 0.055(3) 0.034(2) 0.048(2) 0.0097(19) 0.013(2) 0.008(2)
C511 0.069(4) 0.027(3) 0.040(3) -0.001(3) 0.003(3) 0.000(3)
N512 0.051(3) 0.043(3) 0.054(3) -0.017(3) -0.017(3) 0.015(3)
C513 0.162(10) 0.123(9) 0.062(5) -0.035(6) -0.058(6) 0.105(8)
C514 0.065(5) 0.063(5) 0.048(4) -0.019(4) 0.011(3) 0.007(4)
C515 0.117(9) 0.067(7) 0.198(13) -0.035(8) 0.112(9) -0.007(6)
O516 0.164(8) 0.038(4) 0.225(10) -0.019(5) 0.128(7) -0.015(4)
C517 0.083(8) 0.179(15) 0.233(17) 0.066(13) 0.101(10) 0.000(9)
C601 0.050(4) 0.093(7) 0.077(5) 0.044(5) 0.041(4) 0.046(4)
C602 0.080(7) 0.170(13) 0.050(5) 0.018(7) 0.016(5) 0.018(8)
F603 0.124(6) 0.191(9) 0.092(5) -0.038(5) -0.010(4) -0.010(6)
F604 0.061(3) 0.383(14) 0.060(3) 0.032(5) 0.026(3) 0.038(5)
F605 0.074(4) 0.280(11) 0.107(5) 0.063(6) 0.002(3) 0.054(5)
C606 0.147(10) 0.111(9) 0.150(10) 0.095(8) 0.126(9) 0.102(8)
F607 0.135(5) 0.072(4) 0.225(7) 0.064(4) 0.139(5) 0.043(4)
F608 0.148(6) 0.155(7) 0.285(10) 0.149(7) 0.137(7) 0.120(6)
F609 0.196(7) 0.050(3) 0.149(6) 0.007(4) 0.109(6) 0.014(4)
O610 0.044(3) 0.094(4) 0.102(4) 0.038(3) 0.045(3) 0.029(3)
C611 0.036(3) 0.039(4) 0.055(4) 0.000(3) 0.019(3) 0.007(3)
N612 0.029(2) 0.035(3) 0.065(3) 0.000(3) 0.022(2) 0.002(2)
C613 0.059(4) 0.041(4) 0.080(5) -0.026(4) 0.026(4) -0.006(3)
C614 0.039(3) 0.045(4) 0.066(4) 0.016(3) 0.016(3) 0.013(3)
C615 0.029(3) 0.072(6) 0.085(6) 0.008(4) 0.002(3) -0.009(3)
O616 0.034(2) 0.050(3) 0.060(3) -0.009(2) 0.005(2) -0.0021(19)
C617 0.076(5) 0.068(6) 0.077(6) -0.028(5) -0.019(4) -0.024(5)

loop_
_atom_type_symbol
_atom_type_description
_atom_type_scat_dispersion_real
_atom_type_scat_dispersion_imag
_atom_type_scat_source
C C 0.0033 0.0016 'International Tables Vol C Tables 4.2.6.8 and 6.1.1.4'
H H 0 0 'International Tables Vol C Tables 4.2.6.8 and 6.1.1.4'
N N 0.0061 0.0033 'International Tables Vol C Tables 4.2.6.8 and 6.1.1.4'
O O 0.0106 0.006 'International Tables Vol C Tables 4.2.6.8 and 6.1.1.4'
F F 0.0171 0.0103 'International Tables Vol C Tables 4.2.6.8 and 6.1.1.4'
B B 0.0013 0.0007 'International Tables Vol C Tables 4.2.6.8 and 6.1.1.4'

loop_
_geom_angle_atom_site_label_1
_geom_angle_atom_site_label_2
_geom_angle_atom_site_label_3
_geom_angle
B201 N101 B101 131.7(3)
B201 N101 H10A 104.3
B101 N101 H10A 104.3
B201 N101 H10B 104.3
B101 N101 H10B 104.3
H10A N101 H10B 105.6
C141 B101 N101 112.8(4)
C141 B101 C121 116.8(4)
N101 B101 C121 106.5(3)
C141 B101 C101 102.4(3)
N101 B101 C101 108.0(3)
C121 B101 C101 109.9(4)
C102 C101 C106 113.4(4)
C102 C101 B101 125.6(4)
C106 C101 B101 120.2(4)
F102 C102 C101 121.9(4)
F102 C102 C103 114.1(4)
C101 C102 C103 124.0(5)
F103 C103 C104 120.0(5)
F103 C103 C102 120.3(5)
C104 C103 C102 119.7(5)
F104 C104 C105 122.3(5)
F104 C104 C103 118.8(5)
C105 C104 C103 118.9(5)
F105 C105 C104 118.7(5)
F105 C105 C106 121.5(5)
C104 C105 C106 119.9(5)
F106 C106 C101 120.7(4)
F106 C106 C105 115.1(4)
C101 C106 C105 124.2(5)
C122 C121 C126 113.4(5)
C122 C121 B101 128.3(5)
C126 C121 B101 118.2(5)
F122 C122 C121 121.0(5)
F122 C122 C123 115.4(5)
C121 C122 C123 123.5(6)
C124 C123 F123 121.8(6)
C124 C123 C122 120.0(6)
F123 C123 C122 118.0(7)
C125 C124 C123 120.6(5)
C125 C124 F124 120.4(7)
C123 C124 F124 119.0(7)
F125 C125 C124 122.0(6)
F125 C125 C126 119.5(7)
C124 C125 C126 118.5(6)
F126 C126 C121 119.5(5)
F126 C126 C125 116.6(5)
C121 C126 C125 123.9(6)
C142 C141 C146 112.9(5)
C142 C141 B101 126.9(4)
C146 C141 B101 119.7(5)
F142 C142 C141 121.0(4)
F142 C142 C143 114.3(5)
C141 C142 C143 124.6(5)
F143 C143 C144 121.0(5)
F143 C143 C142 119.5(6)
C144 C143 C142 119.5(6)
F144 C144 C143 120.4(7)
F144 C144 C145 120.6(6)
C143 C144 C145 119.1(5)
F145 C145 C144 120.0(6)
F145 C145 C146 120.0(7)
C144 C145 C146 120.0(6)
F146 C146 C145 117.3(5)
F146 C146 C141 118.9(5)
C145 C146 C141 123.7(6)
N101 B201 C241 108.9(3)
N101 B201 C201 111.5(3)
C241 B201 C201 111.6(3)
N101 B201 C221 109.1(3)
C241 B201 C221 113.4(3)
C201 B201 C221 102.3(3)
C206 C201 C202 112.5(4)
C206 C201 B201 118.6(4)
C202 C201 B201 128.7(4)
F202 C202 C201 121.4(4)
F202 C202 C203 114.9(4)
C201 C202 C203 123.7(4)
F203 C203 C204 120.6(4)
F203 C203 C202 120.2(4)
C204 C203 C202 119.3(4)
F204 C204 C203 119.4(5)
F204 C204 C205 120.5(5)
C203 C204 C205 120.1(4)
F205 C205 C204 120.9(4)
F205 C205 C206 121.0(4)
C204 C205 C206 118.2(4)
F206 C206 C201 119.3(4)
F206 C206 C205 114.5(4)
C201 C206 C205 126.1(4)
C226 C221 C222 111.8(4)
C226 C221 B201 127.8(4)
C222 C221 B201 120.1(4)
F222 C222 C223 115.2(4)
F222 C222 C221 119.2(4)
C223 C222 C221 125.6(4)
F223 C223 C224 120.9(4)
F223 C223 C222 120.9(4)
C224 C223 C222 118.2(4)
F224 C224 C223 120.1(4)
F224 C224 C225 120.6(4)
C223 C224 C225 119.3(4)
F225 C225 C226 120.6(4)
F225 C225 C224 120.0(4)
C226 C225 C224 119.5(4)
C225 C226 F226 114.3(4)
C225 C226 C221 125.7(4)
F226 C226 C221 120.0(4)
C246 C241 C242 112.4(4)
C246 C241 B201 125.6(4)
C242 C241 B201 122.0(4)
F242 C242 C243 114.8(4)
F242 C242 C241 120.1(4)
C243 C242 C241 125.1(5)
F243 C243 C244 119.6(5)
F243 C243 C242 121.2(5)
C244 C243 C242 119.2(4)
F244 C244 C243 121.0(5)
F244 C244 C245 120.1(5)
C243 C244 C245 118.9(4)
F245 C245 C244 119.7(4)
F245 C245 C246 120.6(4)
C244 C245 C246 119.6(4)
F246 C246 C245 114.4(4)
F246 C246 C241 120.7(4)
C245 C246 C241 124.7(4)
B301 N301 B401 132.7(3)
B301 N301 H30A 104.1
B401 N301 H30A 104.1
B301 N301 H30B 104.1
B401 N301 H30B 104.1
H30A N301 H30B 105.5
N301 B301 C341 113.4(4)
N301 B301 C321 105.6(3)
C341 B301 C321 115.5(4)
N301 B301 C301 107.3(3)
C341 B301 C301 103.2(3)
C321 B301 C301 111.8(4)
C302 C301 C306 112.5(4)
C302 C301 B301 121.7(4)
C306 C301 B301 125.1(4)
F302 C302 C301 119.8(4)
F302 C302 C303 115.4(4)
C301 C302 C303 124.8(4)
F303 C303 C304 120.1(4)
F303 C303 C302 120.1(5)
C304 C303 C302 119.8(5)
F304 C304 C305 120.7(5)
F304 C304 C303 120.7(5)
C305 C304 C303 118.5(5)
F305 C305 C304 120.6(5)
F305 C305 C306 119.0(5)
C304 C305 C306 120.3(5)
F306 C306 C301 121.4(4)
F306 C306 C305 114.5(4)
C301 C306 C305 124.0(5)
C326 C321 C322 114.0(5)
C326 C321 B301 127.3(5)
C322 C321 B301 118.7(4)
F322 C322 C323 117.6(5)
F322 C322 C321 118.7(4)
C323 C322 C321 123.6(5)
F323 C323 C322 119.9(6)
F323 C323 C324 120.5(6)
C322 C323 C324 119.5(6)
F324 C324 C325 120.7(6)
F324 C324 C323 119.8(6)
C325 C324 C323 119.3(6)
C324 C325 F325 119.9(6)
C324 C325 C326 120.2(6)
F325 C325 C326 119.8(6)
F326 C326 C325 114.6(5)
F326 C326 C321 122.0(5)
C325 C326 C321 123.3(6)
C346 C341 C342 112.5(4)
C346 C341 B301 128.1(4)
C342 C341 B301 119.3(4)
F342 C342 C343 116.9(4)
F342 C342 C341 119.0(4)
C343 C342 C341 124.1(5)
F343 C343 C344 121.5(5)
F343 C343 C342 119.2(5)
C344 C343 C342 119.3(4)
F344 C344 C345 121.9(5)
F344 C344 C343 119.3(5)
C345 C344 C343 118.8(4)
F345 C345 C344 119.2(4)
F345 C345 C346 120.8(4)
C344 C345 C346 120.0(5)
F346 C346 C341 120.1(4)
F346 C346 C345 114.6(4)
C341 C346 C345 125.2(4)
N301 B401 C401 108.7(4)
N301 B401 C421 109.2(3)
C401 B401 C421 114.2(3)
N301 B401 C441 110.6(3)
C401 B401 C441 111.7(3)
C421 B401 C441 102.3(3)
C406 C401 C402 113.8(4)
C406 C401 B401 121.8(4)
C402 C401 B401 124.3(4)
F402 C402 C403 115.0(4)
F402 C402 C401 121.4(4)
C403 C402 C401 123.6(4)
F403 C403 C402 120.8(4)
F403 C403 C404 119.2(4)
C402 C403 C404 119.8(5)
F404 C404 C405 120.9(4)
F404 C404 C403 120.3(5)
C405 C404 C403 118.9(5)
F405 C405 C404 119.6(4)
F405 C405 C406 121.2(5)
C404 C405 C406 119.2(4)
F406 C406 C405 114.2(4)
F406 C406 C401 121.1(4)
C405 C406 C401 124.7(4)
C426 C421 C422 113.0(4)
C426 C421 B401 120.4(4)
C422 C421 B401 126.4(4)
F422 C422 C423 115.0(4)
F422 C422 C421 121.1(4)
C423 C422 C421 123.9(4)
F423 C423 C424 120.6(4)
F423 C423 C422 119.2(4)
C424 C423 C422 120.2(4)
F424 C424 C423 120.8(5)
F424 C424 C425 120.8(5)
C423 C424 C425 118.4(5)
F425 C425 C426 121.4(4)
F425 C425 C424 119.3(4)
C426 C425 C424 119.3(5)
F426 C426 C425 114.7(4)
F426 C426 C421 120.2(4)
C425 C426 C421 125.1(4)
C442 C441 C446 112.1(4)
C442 C441 B401 118.8(3)
C446 C441 B401 129.0(4)
F442 C442 C443 115.0(4)
F442 C442 C441 119.2(3)
C443 C442 C441 125.8(4)
F443 C443 C444 120.3(4)
F443 C443 C442 120.5(4)
C444 C443 C442 119.2(4)
F444 C444 C443 121.2(4)
F444 C444 C445 120.3(4)
C443 C444 C445 118.5(4)
F445 C445 C444 119.3(4)
F445 C445 C446 120.9(4)
C444 C445 C446 119.8(4)
F446 C446 C441 120.9(4)
F446 C446 C445 114.5(4)
C441 C446 C445 124.5(4)
O510 C501 C502 110.2(6)
O510 C501 C511 106.0(5)
C502 C501 C511 111.3(6)
O510 C501 C506 109.0(5)
C502 C501 C506 111.5(6)
C511 C501 C506 108.6(5)
F504 C502 F505 106.9(7)
F504 C502 F503 106.8(7)
F505 C502 F503 105.1(7)
F504 C502 C501 115.7(8)
F505 C502 C501 111.6(7)
F503 C502 C501 110.2(6)
F508 C506 F507 109.4(6)
F508 C506 F509 106.2(6)
F507 C506 F509 106.0(6)
F508 C506 C501 112.5(6)
F507 C506 C501 112.5(6)
F509 C506 C501 109.9(5)
N512 C511 C501 112.5(5)
N512 C511 H51A 109.1
C501 C511 H51A 109.1
N512 C511 H51B 109.1
C501 C511 H51B 109.1
H51A C511 H51B 107.8
C511 N512 C513 112.8(8)
C511 N512 C514 111.7(5)
C513 N512 C514 110.8(6)
C511 N512 H512 107.1
C513 N512 H512 107.1
C514 N512 H512 107.1
N512 C513 H51C 109.5
N512 C513 H51D 109.5
H51C C513 H51D 109.5
N512 C513 H51E 109.5
H51C C513 H51E 109.5
H51D C513 H51E 109.5
C515 C514 N512 108.3(7)
C515 C514 H51F 110
N512 C514 H51F 110
C515 C514 H51G 110
N512 C514 H51G 110
H51F C514 H51G 108.4
C514 C515 O516 105.6(7)
C514 C515 H51H 110.6
O516 C515 H51H 110.6
C514 C515 H51I 110.6
O516 C515 H51I 110.6
H51H C515 H51I 108.8
C517 O516 C515 118.3(9)
O516 C517 H51J 109.5
O516 C517 H51K 109.5
H51J C517 H51K 109.5
O516 C517 H51L 109.5
H51J C517 H51L 109.5
H51K C517 H51L 109.5
O610 C601 C606 109.8(7)
O610 C601 C602 106.8(8)
C606 C601 C602 116.6(9)
O610 C601 C611 107.6(5)
C606 C601 C611 106.6(8)
C602 C601 C611 109.0(7)
F605 C602 F603 110.1(12)
F605 C602 F604 106.5(9)
F603 C602 F604 109.5(11)
F605 C602 C601 109.5(10)
F603 C602 C601 114.8(9)
F604 C602 C601 106.1(10)
F609 C606 F607 109.5(14)
F609 C606 F608 108.2(9)
F607 C606 F608 107.2(7)
F609 C606 C601 112.5(7)
F607 C606 C601 111.6(8)
F608 C606 C601 107.7(12)
N612 C611 C601 112.0(5)
N612 C611 H61A 109.2
C601 C611 H61A 109.2
N612 C611 H61B 109.2
C601 C611 H61B 109.2
H61A C611 H61B 107.9
C614 N612 C613 109.5(5)
C614 N612 C611 113.9(5)
C613 N612 C611 113.3(6)
C614 N612 H612 106.5
C613 N612 H612 106.5
C611 N612 H612 106.5
N612 C613 H61C 109.5
N612 C613 H61D 109.5
H61C C613 H61D 109.5
N612 C613 H61E 109.5
H61C C613 H61E 109.5
H61D C613 H61E 109.5
N612 C614 C615 111.1(6)
N612 C614 H61F 109.4
C615 C614 H61F 109.4
N612 C614 H61G 109.4
C615 C614 H61G 109.4
H61F C614 H61G 108
O616 C615 C614 104.0(5)
O616 C615 H61H 111
C614 C615 H61H 111
O616 C615 H61I 111
C614 C615 H61I 111
H61H C615 H61I 109
C617 O616 C615 110.3(6)
O616 C617 H61J 109.5
O616 C617 H61K 109.5
H61J C617 H61K 109.5
O616 C617 H61L 109.5
H61J C617 H61L 109.5
H61K C617 H61L 109.5

loop_
_geom_bond_atom_site_label_1
_geom_bond_atom_site_label_2
_geom_bond_distance
N101 B201 1.635(6)
N101 B101 1.638(6)
N101 H10A 0.92
N101 H10B 0.92
B101 C141 1.636(6)
B101 C121 1.639(7)
B101 C101 1.662(7)
C101 C102 1.391(7)
C101 C106 1.391(7)
C102 F102 1.350(6)
C102 C103 1.402(7)
C103 F103 1.340(6)
C103 C104 1.373(8)
C104 F104 1.346(6)
C104 C105 1.373(8)
C105 F105 1.329(6)
C105 C106 1.393(7)
C106 F106 1.347(6)
C121 C122 1.380(7)
C121 C126 1.395(7)
C122 F122 1.359(7)
C122 C123 1.380(8)
C123 C124 1.363(11)
C123 F123 1.374(8)
C124 C125 1.333(10)
C124 F124 1.370(7)
C125 F125 1.325(8)
C125 C126 1.410(8)
C126 F126 1.342(7)
C141 C142 1.384(8)
C141 C146 1.410(7)
C142 F142 1.369(6)
C142 C143 1.388(6)
C143 F143 1.353(7)
C143 C144 1.366(10)
C144 F144 1.341(6)
C144 C145 1.374(11)
C145 F145 1.341(7)
C145 C146 1.378(8)
C146 F146 1.350(7)
B201 C241 1.653(7)
B201 C201 1.658(6)
B201 C221 1.677(7)
C201 C206 1.377(6)
C201 C202 1.388(6)
C202 F202 1.358(5)
C202 C203 1.407(6)
C203 F203 1.338(5)
C203 C204 1.361(8)
C204 F204 1.353(5)
C204 C205 1.363(7)
C205 F205 1.338(5)
C205 C206 1.386(6)
C206 F206 1.360(5)
C221 C226 1.389(6)
C221 C222 1.398(6)
C222 F222 1.357(5)
C222 C223 1.388(7)
C223 F223 1.324(6)
C223 C224 1.374(7)
C224 F224 1.344(6)
C224 C225 1.385(7)
C225 F225 1.344(5)
C225 C226 1.360(7)
C226 F226 1.368(5)
C241 C246 1.387(7)
C241 C242 1.398(6)
C242 F242 1.353(5)
C242 C243 1.374(7)
C243 F243 1.325(5)
C243 C244 1.374(8)
C244 F244 1.354(6)
C244 C245 1.376(7)
C245 F245 1.361(6)
C245 C246 1.379(7)
C246 F246 1.350(5)
N301 B301 1.618(6)
N301 B401 1.648(6)
N301 H30A 0.92
N301 H30B 0.92
B301 C341 1.639(7)
B301 C321 1.645(7)
B301 C301 1.662(6)
C301 C302 1.387(7)
C301 C306 1.389(7)
C302 F302 1.349(5)
C302 C303 1.388(6)
C303 F303 1.351(6)
C303 C304 1.369(8)
C304 F304 1.351(6)
C304 C305 1.354(8)
C305 F305 1.346(6)
C305 C306 1.400(7)
C306 F306 1.355(6)
C321 C326 1.386(8)
C321 C322 1.396(7)
C322 F322 1.355(7)
C322 C323 1.370(8)
C323 F323 1.343(7)
C323 C324 1.377(10)
C324 F324 1.345(7)
C324 C325 1.350(10)
C325 F325 1.363(8)
C325 C326 1.382(8)
C326 F326 1.358(7)
C341 C346 1.368(7)
C341 C342 1.402(6)
C342 F342 1.348(6)
C342 C343 1.402(6)
C343 F343 1.335(6)
C343 C344 1.370(8)
C344 F344 1.323(5)
C344 C345 1.361(7)
C345 F345 1.334(6)
C345 C346 1.389(6)
C346 F346 1.364(5)
B401 C401 1.659(6)
B401 C421 1.665(7)
B401 C441 1.670(6)
C401 C406 1.382(6)
C401 C402 1.388(6)
C402 F402 1.344(5)
C402 C403 1.374(6)
C403 F403 1.349(6)
C403 C404 1.390(7)
C404 F404 1.347(6)
C404 C405 1.366(8)
C405 F405 1.343(5)
C405 C406 1.382(7)
C406 F406 1.348(5)
C421 C426 1.376(6)
C421 C422 1.393(6)
C422 F422 1.348(6)
C422 C423 1.382(7)
C423 F423 1.338(5)
C423 C424 1.364(8)
C424 F424 1.337(6)
C424 C425 1.383(7)
C425 F425 1.355(6)
C425 C426 1.374(7)
C426 F426 1.370(5)
C441 C442 1.383(6)
C441 C446 1.386(6)
C442 F442 1.361(5)
C442 C443 1.380(6)
C443 F443 1.350(5)
C443 C444 1.366(7)
C444 F444 1.335(5)
C444 C445 1.376(7)
C445 F445 1.347(5)
C445 C446 1.388(6)
C446 F446 1.355(5)
C501 O510 1.403(7)
C501 C502 1.483(9)
C501 C511 1.524(9)
C501 C506 1.531(8)
C502 F504 1.281(11)
C502 F505 1.356(11)
C502 F503 1.373(9)
C506 F508 1.309(8)
C506 F507 1.327(8)
C506 F509 1.342(7)
C511 N512 1.456(10)
C511 H51A 0.99
C511 H51B 0.99
N512 C513 1.489(9)
N512 C514 1.521(9)
N512 H512 0.93
C513 H51C 0.98
C513 H51D 0.98
C513 H51E 0.98
C514 C515 1.517(12)
C514 H51F 0.99
C514 H51G 0.99
C515 O516 1.560(15)
C515 H51H 0.99
C515 H51I 0.99
O516 C517 1.450(13)
C517 H51J 0.98
C517 H51K 0.98
C517 H51L 0.98
C601 O610 1.412(8)
C601 C606 1.537(17)
C601 C602 1.539(14)
C601 C611 1.550(9)
C602 F605 1.323(12)
C602 F603 1.333(16)
C602 F604 1.382(13)
C606 F609 1.267(15)
C606 F607 1.296(10)
C606 F608 1.357(11)
C611 N612 1.486(8)
C611 H61A 0.99
C611 H61B 0.99
N612 C614 1.479(8)
N612 C613 1.480(9)
N612 H612 0.93
C613 H61C 0.98
C613 H61D 0.98
C613 H61E 0.98
C614 C615 1.523(11)
C614 H61F 0.99
C614 H61G 0.99
C615 O616 1.400(9)
C615 H61H 0.99
C615 H61I 0.99
O616 C617 1.399(9)
C617 H61J 0.98
C617 H61K 0.98
C617 H61L 0.98

loop_
_geom_torsion_atom_site_label_1
_geom_torsion_atom_site_label_2
_geom_torsion_atom_site_label_3
_geom_torsion_atom_site_label_4
_geom_torsion
B201 N101 B101 C141 83.2(5)
B201 N101 B101 C121 -46.3(6)
B201 N101 B101 C101 -164.4(4)
C141 B101 C101 C102 -100.4(5)
N101 B101 C101 C102 140.3(4)
C121 B101 C101 C102 24.4(6)
C141 B101 C101 C106 68.7(5)
N101 B101 C101 C106 -50.5(5)
C121 B101 C101 C106 -166.4(4)
C106 C101 C102 F102 179.8(4)
B101 C101 C102 F102 -10.4(7)
C106 C101 C102 C103 0.6(7)
B101 C101 C102 C103 170.4(5)
F102 C102 C103 F103 -1.0(8)
C101 C102 C103 F103 178.2(5)
F102 C102 C103 C104 -178.9(5)
C101 C102 C103 C104 0.3(9)
F103 C103 C104 F104 1.2(8)
C102 C103 C104 F104 179.1(5)
F103 C103 C104 C105 -178.8(5)
C102 C103 C104 C105 -0.9(8)
F104 C104 C105 F105 0.6(8)
C103 C104 C105 F105 -179.4(5)
F104 C104 C105 C106 -179.5(5)
C103 C104 C105 C106 0.5(8)
C102 C101 C106 F106 178.5(4)
B101 C101 C106 F106 8.1(6)
C102 C101 C106 C105 -1.0(7)
B101 C101 C106 C105 -171.4(4)
F105 C105 C106 F106 0.9(7)
C104 C105 C106 F106 -179.0(4)
F105 C105 C106 C101 -179.6(4)
C104 C105 C106 C101 0.5(8)
C141 B101 C121 C122 -8.0(7)
N101 B101 C121 C122 119.2(5)
C101 B101 C121 C122 -124.0(5)
C141 B101 C121 C126 176.0(4)
N101 B101 C121 C126 -56.9(5)
C101 B101 C121 C126 59.9(5)
C126 C121 C122 F122 176.2(4)
B101 C121 C122 F122 0.0(8)
C126 C121 C122 C123 -0.6(8)
B101 C121 C122 C123 -176.8(5)
F122 C122 C123 C124 -175.1(5)
C121 C122 C123 C124 1.9(9)
F122 C122 C123 F123 0.4(7)
C121 C122 C123 F123 177.3(5)
F123 C123 C124 C125 -177.0(5)
C122 C123 C124 C125 -1.7(9)
F123 C123 C124 F124 3.0(9)
C122 C123 C124 F124 178.3(5)
C123 C124 C125 F125 179.5(5)
F124 C124 C125 F125 -0.4(9)
C123 C124 C125 C126 0.3(9)
F124 C124 C125 C126 -179.7(5)
C122 C121 C126 F126 179.1(4)
B101 C121 C126 F126 -4.3(7)
C122 C121 C126 C125 -0.8(7)
B101 C121 C126 C125 175.8(5)
F125 C125 C126 F126 1.8(8)
C124 C125 C126 F126 -178.9(5)
F125 C125 C126 C121 -178.2(5)
C124 C125 C126 C121 1.0(8)
N101 B101 C141 C142 11.3(6)
C121 B101 C141 C142 135.3(5)
C101 B101 C141 C142 -104.6(5)
N101 B101 C141 C146 -176.4(4)
C121 B101 C141 C146 -52.4(6)
C101 B101 C141 C146 67.8(5)
C146 C141 C142 F142 -173.8(4)
B101 C141 C142 F142 -1.1(7)
C146 C141 C142 C143 4.2(7)
B101 C141 C142 C143 177.0(4)
F142 C142 C143 F143 -4.5(6)
C141 C142 C143 F143 177.4(4)
F142 C142 C143 C144 176.1(5)
C141 C142 C143 C144 -2.0(8)
F143 C143 C144 F144 0.4(8)
C142 C143 C144 F144 179.8(5)
F143 C143 C144 C145 179.4(5)
C142 C143 C144 C145 -1.2(8)
F144 C144 C145 F145 -0.9(9)
C143 C144 C145 F145 -179.9(5)
F144 C144 C145 C146 -179.2(5)
C143 C144 C145 C146 1.8(9)
F145 C145 C146 F146 4.2(7)
C144 C145 C146 F146 -177.5(5)
F145 C145 C146 C141 -177.6(5)
C144 C145 C146 C141 0.7(8)
C142 C141 C146 F146 174.6(4)
B101 C141 C146 F146 1.3(7)
C142 C141 C146 C145 -3.6(7)
B101 C141 C146 C145 -176.9(5)
B101 N101 B201 C241 -1.4(6)
B101 N101 B201 C201 122.1(4)
B101 N101 B201 C221 -125.6(4)
N101 B201 C201 C206 -172.3(4)
C241 B201 C201 C206 -50.3(5)
C221 B201 C201 C206 71.2(5)
N101 B201 C201 C202 13.2(6)
C241 B201 C201 C202 135.1(5)
C221 B201 C201 C202 -103.4(5)
C206 C201 C202 F202 -175.8(4)
B201 C201 C202 F202 -0.9(7)
C206 C201 C202 C203 4.0(7)
B201 C201 C202 C203 178.9(4)
F202 C202 C203 F203 -2.1(7)
C201 C202 C203 F203 178.1(4)
F202 C202 C203 C204 178.0(4)
C201 C202 C203 C204 -1.8(8)
F203 C203 C204 F204 -0.3(7)
C202 C203 C204 F204 179.6(4)
F203 C203 C204 C205 179.6(5)
C202 C203 C204 C205 -0.5(8)
F204 C204 C205 F205 0.2(7)
C203 C204 C205 F205 -179.7(4)
F204 C204 C205 C206 -179.9(4)
C203 C204 C205 C206 0.2(7)
C202 C201 C206 F206 178.2(4)
B201 C201 C206 F206 2.8(6)
C202 C201 C206 C205 -4.5(7)
B201 C201 C206 C205 -180.0(4)
F205 C205 C206 F206 -0.1(6)
C204 C205 C206 F206 -180.0(4)
F205 C205 C206 C201 -177.6(4)
C204 C205 C206 C201 2.6(7)
N101 B201 C221 C226 142.7(4)
C241 B201 C221 C226 21.2(6)
C201 B201 C221 C226 -99.1(5)
N101 B201 C221 C222 -44.8(5)
C241 B201 C221 C222 -166.3(4)
C201 B201 C221 C222 73.4(4)
C226 C221 C222 F222 175.8(4)
B201 C221 C222 F222 2.2(6)
C226 C221 C222 C223 -1.7(6)
B201 C221 C222 C223 -175.3(4)
F222 C222 C223 F223 2.1(6)
C221 C222 C223 F223 179.7(4)
F222 C222 C223 C224 -177.0(4)
C221 C222 C223 C224 0.6(7)
F223 C223 C224 F224 1.3(7)
C222 C223 C224 F224 -179.6(4)
F223 C223 C224 C225 -178.2(4)
C222 C223 C224 C225 0.8(7)
F224 C224 C225 F225 -0.4(7)
C223 C224 C225 F225 179.1(4)
F224 C224 C225 C226 179.4(4)
C223 C224 C225 C226 -1.1(7)
F225 C225 C226 F226 -2.3(6)
C224 C225 C226 F226 177.9(4)
F225 C225 C226 C221 179.6(4)
C224 C225 C226 C221 -0.1(7)
C222 C221 C226 C225 1.4(6)
B201 C221 C226 C225 174.4(4)
C222 C221 C226 F226 -176.5(4)
B201 C221 C226 F226 -3.5(6)
N101 B201 C241 C246 103.3(5)
C201 B201 C241 C246 -20.1(6)
C221 B201 C241 C246 -135.0(5)
N101 B201 C241 C242 -75.7(5)
C201 B201 C241 C242 160.8(4)
C221 B201 C241 C242 46.0(6)
C246 C241 C242 F242 177.5(4)
B201 C241 C242 F242 -3.3(7)
C246 C241 C242 C243 -2.5(7)
B201 C241 C242 C243 176.6(5)
F242 C242 C243 F243 1.6(8)
C241 C242 C243 F243 -178.3(5)
F242 C242 C243 C244 -178.9(5)
C241 C242 C243 C244 1.2(9)
F243 C243 C244 F244 3.4(9)
C242 C243 C244 F244 -176.2(5)
F243 C243 C244 C245 -179.4(5)
C242 C243 C244 C245 1.0(8)
F244 C244 C245 F245 -1.8(8)
C243 C244 C245 F245 -179.0(5)
F244 C244 C245 C246 175.6(5)
C243 C244 C245 C246 -1.6(8)
F245 C245 C246 F246 2.7(7)
C244 C245 C246 F246 -174.6(4)
F245 C245 C246 C241 177.5(5)
C244 C245 C246 C241 0.1(8)
C242 C241 C246 F246 176.3(4)
B201 C241 C246 F246 -2.9(7)
C242 C241 C246 C245 1.9(7)
B201 C241 C246 C245 -177.3(5)
B401 N301 B301 C341 -82.8(5)
B401 N301 B301 C321 44.6(6)
B401 N301 B301 C301 163.9(4)
N301 B301 C301 C302 48.1(5)
C341 B301 C301 C302 -71.8(5)
C321 B301 C301 C302 163.4(4)
N301 B301 C301 C306 -141.9(4)
C341 B301 C301 C306 98.2(5)
C321 B301 C301 C306 -26.6(6)
C306 C301 C302 F302 -179.9(4)
B301 C301 C302 F302 -8.8(6)
C306 C301 C302 C303 -0.3(6)
B301 C301 C302 C303 170.9(4)
F302 C302 C303 F303 -2.2(6)
C301 C302 C303 F303 178.1(4)
F302 C302 C303 C304 179.0(4)
C301 C302 C303 C304 -0.7(7)
F303 C303 C304 F304 1.7(8)
C302 C303 C304 F304 -179.6(5)
F303 C303 C304 C305 -177.2(5)
C302 C303 C304 C305 1.5(8)
F304 C304 C305 F305 1.8(8)
C303 C304 C305 F305 -179.3(5)
F304 C304 C305 C306 179.6(5)
C303 C304 C305 C306 -1.5(8)
C302 C301 C306 F306 -178.9(4)
B301 C301 C306 F306 10.3(7)
C302 C301 C306 C305 0.3(7)
B301 C301 C306 C305 -170.5(4)
F305 C305 C306 F306 -2.4(7)
C304 C305 C306 F306 179.8(5)
F305 C305 C306 C301 178.4(5)
C304 C305 C306 C301 0.6(8)
N301 B301 C321 C326 -117.4(5)
C341 B301 C321 C326 8.7(7)
C301 B301 C321 C326 126.3(5)
N301 B301 C321 C322 60.2(5)
C341 B301 C321 C322 -173.6(4)
C301 B301 C321 C322 -56.1(5)
C326 C321 C322 F322 -178.7(4)
B301 C321 C322 F322 3.3(7)
C326 C321 C322 C323 0.8(7)
B301 C321 C322 C323 -177.2(5)
F322 C322 C323 F323 -2.4(8)
C321 C322 C323 F323 178.1(5)
F322 C322 C323 C324 179.6(5)
C321 C322 C323 C324 0.1(9)
F323 C323 C324 F324 -2.5(9)
C322 C323 C324 F324 175.5(5)
F323 C323 C324 C325 -178.2(5)
C322 C323 C324 C325 -0.2(9)
F324 C324 C325 F325 1.6(9)
C323 C324 C325 F325 177.2(5)
F324 C324 C325 C326 -176.3(5)
C323 C324 C325 C326 -0.7(9)
C324 C325 C326 F326 177.3(5)
F325 C325 C326 F326 -0.6(8)
C324 C325 C326 C321 1.7(9)
F325 C325 C326 C321 -176.3(5)
C322 C321 C326 F326 -176.9(4)
B301 C321 C326 F326 0.8(8)
C322 C321 C326 C325 -1.6(8)
B301 C321 C326 C325 176.1(5)
N301 B301 C341 C346 -8.6(6)
C321 B301 C341 C346 -130.6(5)
C301 B301 C341 C346 107.1(5)
N301 B301 C341 C342 176.1(4)
C321 B301 C341 C342 54.0(6)
C301 B301 C341 C342 -68.3(5)
C346 C341 C342 F342 -177.0(4)
B301 C341 C342 F342 -1.0(6)
C346 C341 C342 C343 1.5(7)
B301 C341 C342 C343 177.5(4)
F342 C342 C343 F343 -1.9(6)
C341 C342 C343 F343 179.5(4)
F342 C342 C343 C344 179.3(4)
C341 C342 C343 C344 0.8(7)
F343 C343 C344 F344 -0.3(7)
C342 C343 C344 F344 178.5(4)
F343 C343 C344 C345 179.8(4)
C342 C343 C344 C345 -1.4(7)
F344 C344 C345 F345 -0.2(7)
C343 C344 C345 F345 179.7(4)
F344 C344 C345 C346 179.9(4)
C343 C344 C345 C346 -0.2(7)
C342 C341 C346 F346 174.8(4)
B301 C341 C346 F346 -0.8(7)
C342 C341 C346 C345 -3.3(7)
B301 C341 C346 C345 -178.9(4)
F345 C345 C346 F346 4.7(6)
C344 C345 C346 F346 -175.4(4)
F345 C345 C346 C341 -177.1(4)
C344 C345 C346 C341 2.8(7)
B301 N301 B401 C401 -1.1(6)
B301 N301 B401 C421 124.1(4)
B301 N301 B401 C441 -124.1(4)
N301 B401 C401 C406 80.7(5)
C421 B401 C401 C406 -41.5(6)
C441 B401 C401 C406 -157.0(4)
N301 B401 C401 C402 -103.6(5)
C421 B401 C401 C402 134.1(4)
C441 B401 C401 C402 18.7(6)
C406 C401 C402 F402 -177.4(4)
B401 C401 C402 F402 6.7(7)
C406 C401 C402 C403 1.4(7)
B401 C401 C402 C403 -174.6(5)
F402 C402 C403 F403 1.6(7)
C401 C402 C403 F403 -177.3(5)
F402 C402 C403 C404 177.2(5)
C401 C402 C403 C404 -1.7(8)
F403 C403 C404 F404 -4.3(8)
C402 C403 C404 F404 180.0(5)
F403 C403 C404 C405 176.2(5)
C402 C403 C404 C405 0.5(9)
F404 C404 C405 F405 2.2(9)
C403 C404 C405 F405 -178.4(5)
F404 C404 C405 C406 -178.7(5)
C403 C404 C405 C406 0.7(9)
F405 C405 C406 F406 -1.3(7)
C404 C405 C406 F406 179.6(5)
F405 C405 C406 C401 178.1(5)
C404 C405 C406 C401 -1.0(8)
C402 C401 C406 F406 179.3(4)
B401 C401 C406 F406 -4.7(7)
C402 C401 C406 C405 -0.1(7)
B401 C401 C406 C405 176.0(5)
N301 B401 C421 C426 43.8(5)
C401 B401 C421 C426 165.7(4)
C441 B401 C421 C426 -73.4(5)
N301 B401 C421 C422 -142.5(4)
C401 B401 C421 C422 -20.5(6)
C441 B401 C421 C422 100.3(5)
C426 C421 C422 F422 176.5(4)
B401 C421 C422 F422 2.3(6)
C426 C421 C422 C423 -2.4(6)
B401 C421 C422 C423 -176.6(4)
F422 C422 C423 F423 1.8(6)
C421 C422 C423 F423 -179.3(4)
F422 C422 C423 C424 -177.7(4)
C421 C422 C423 C424 1.2(7)
F423 C423 C424 F424 -1.3(7)
C422 C423 C424 F424 178.1(4)
F423 C423 C424 C425 -179.0(4)
C422 C423 C424 C425 0.5(7)
F424 C424 C425 F425 0.1(7)
C423 C424 C425 F425 177.7(4)
F424 C424 C425 C426 -178.5(4)
C423 C424 C425 C426 -0.8(7)
F425 C425 C426 F426 -0.6(6)
C424 C425 C426 F426 177.9(4)
F425 C425 C426 C421 -179.1(4)
C424 C425 C426 C421 -0.6(7)
C422 C421 C426 F426 -176.4(4)
B401 C421 C426 F426 -1.8(6)
C422 C421 C426 C425 2.1(6)
B401 C421 C426 C425 176.6(4)
N301 B401 C441 C442 170.8(4)
C401 B401 C441 C442 49.6(5)
C421 B401 C441 C442 -73.0(5)
N301 B401 C441 C446 -14.3(6)
C401 B401 C441 C446 -135.5(5)
C421 B401 C441 C446 101.9(5)
C446 C441 C442 F442 -178.0(4)
B401 C441 C442 F442 -2.2(6)
C446 C441 C442 C443 3.2(7)
B401 C441 C442 C443 179.0(4)
F442 C442 C443 F443 -1.2(6)
C441 C442 C443 F443 177.6(4)
F442 C442 C443 C444 177.9(4)
C441 C442 C443 C444 -3.2(7)
F443 C443 C444 F444 0.4(7)
C442 C443 C444 F444 -178.8(4)
F443 C443 C444 C445 -179.8(4)
C442 C443 C444 C445 1.0(7)
F444 C444 C445 F445 0.6(7)
C443 C444 C445 F445 -179.2(4)
F444 C444 C445 C446 -179.5(4)
C443 C444 C445 C446 0.6(7)
C442 C441 C446 F446 176.6(4)
B401 C441 C446 F446 1.4(7)
C442 C441 C446 C445 -1.4(7)
B401 C441 C446 C445 -176.6(4)
F445 C445 C446 F446 1.4(6)
C444 C445 C446 F446 -178.5(4)
F445 C445 C446 C441 179.5(4)
C444 C445 C446 C441 -0.4(7)
O510 C501 C502 F504 -63.9(9)
C511 C501 C502 F504 178.7(7)
C506 C501 C502 F504 57.2(9)
O510 C501 C502 F505 173.6(6)
C511 C501 C502 F505 56.3(9)
C506 C501 C502 F505 -65.3(9)
O510 C501 C502 F503 57.3(9)
C511 C501 C502 F503 -60.0(9)
C506 C501 C502 F503 178.4(6)
O510 C501 C506 F508 179.9(6)
C502 C501 C506 F508 58.0(8)
C511 C501 C506 F508 -65.0(7)
O510 C501 C506 F507 55.7(7)
C502 C501 C506 F507 -66.1(8)
C511 C501 C506 F507 170.9(6)
O510 C501 C506 F509 -62.1(7)
C502 C501 C506 F509 176.1(6)
C511 C501 C506 F509 53.0(7)
O510 C501 C511 N512 34.5(7)
C502 C501 C511 N512 154.4(6)
C506 C501 C511 N512 -82.4(6)
C501 C511 N512 C513 135.2(6)
C501 C511 N512 C514 -99.2(6)
C511 N512 C514 C515 169.4(6)
C513 N512 C514 C515 -63.9(10)
N512 C514 C515 O516 -33.9(10)
C514 C515 O516 C517 -174.4(10)
O610 C601 C602 F605 -58.4(12)
C606 C601 C602 F605 64.8(12)
C611 C601 C602 F605 -174.5(9)
O610 C601 C602 F603 66.0(11)
C606 C601 C602 F603 -170.8(8)
C611 C601 C602 F603 -50.0(11)
O610 C601 C602 F604 -172.9(8)
C606 C601 C602 F604 -49.7(11)
C611 C601 C602 F604 71.0(11)
O610 C601 C606 F609 -52.7(11)
C602 C601 C606 F609 -174.4(8)
C611 C601 C606 F609 63.6(9)
O610 C601 C606 F607 -176.2(9)
C602 C601 C606 F607 62.2(13)
C611 C601 C606 F607 -59.9(12)
O610 C601 C606 F608 66.5(10)
C602 C601 C606 F608 -55.2(9)
C611 C601 C606 F608 -177.2(7)
O610 C601 C611 N612 -1.9(10)
C606 C601 C611 N612 -119.7(6)
C602 C601 C611 N612 113.7(8)
C601 C611 N612 C614 150.2(6)
C601 C611 N612 C613 -83.7(7)
C613 N612 C614 C615 166.0(6)
C611 N612 C614 C615 -66.0(7)
N612 C614 C615 O616 -47.8(8)
C614 C615 O616 C617 178.2(6)

loop_
_platon_squeeze_void_nr
_platon_squeeze_void_average_x
_platon_squeeze_void_average_y
_platon_squeeze_void_average_z
_platon_squeeze_void_volume
_platon_squeeze_void_count_electrons
_platon_squeeze_void_content
1 0.237 0.213 0.004 91 32 ' '
2 0.237 0.286 0.504 91 32 ' '
3 0.763 0.713 0.496 91 32 ' '
4 0.763 0.786 -0.004 91 32 ' '
